data_1563357
loop_
_publ_author_name
'Mila\<sinovi\'c, Valentina'
'Mol\<canov, Kre\<simir'
'Krawczuk, Anna'
'Bogdanov, Nikita E.'
'Zakharov, Boris A.'
'Boldyreva, Elena V.'
'Jelsch, Christian'
'Koji\'c-Prodi\'c, Biserka'

_publ_section_title
;
 Charge density studies of multicentre two-electron bonding of an anion
 radical at non-ambient temperature and pressure
;
_journal_issue 4
_journal_name_full IUCrJ
_journal_page_first
;
;
_journal_paper_doi 10.1107/S2052252521005273
_journal_volume 8
_journal_year 2021
_chemical_formula_moiety 'C15 H7 Cl2 N4 O2'
_chemical_formula_sum 'C15 H7 Cl2 N4 O2'
_chemical_formula_weight 346.132
_space_group_IT_number 14
_space_group_name_Hall '-P 2yn'
_space_group_name_H-M_alt 'P 1 21/n 1'
_symmetry_cell_setting monoclinic
_symmetry_space_group_name_Hall '-P 2yn'
_atom_sites_solution_hydrogens difmap
_atom_sites_solution_primary direct
_atom_sites_solution_secondary difmap
_audit_creation_method 'MoPro v20.01             '
_cell_angle_alpha 90.
_cell_angle_beta 94.7900
_cell_angle_gamma 90.
_cell_formula_units_Z 4
_cell_length_a 6.7637
_cell_length_b 10.0716
_cell_length_c 20.4697(2)
_cell_volume 1389.552(14)
_computing_structure_refinement 'MoPro (J. Appl. Cryst. 2005, 38, 38-54)'
_diffrn_measured_fraction_theta_full 0.985
_diffrn_measured_fraction_theta_max 0.985
_diffrn_radiation_wavelength 1.54184
_diffrn_reflns_av_sigmaI/netI 0.03632
_diffrn_reflns_limit_h_max 8
_diffrn_reflns_limit_h_min -8
_diffrn_reflns_limit_k_max 12
_diffrn_reflns_limit_k_min 0
_diffrn_reflns_limit_l_max 25
_diffrn_reflns_limit_l_min 0
_diffrn_reflns_theta_full 74.73
_diffrn_reflns_theta_max 74.73
_diffrn_reflns_theta_min 4.33
_exptl_crystal_density_diffrn 1.655
_exptl_crystal_density_method 'not measured'
_exptl_crystal_F_000 700
_refine_ls_extinction_method none
_refine_ls_goodness_of_fit_ref 1.083
_refine_ls_hydrogen_treatment refxyz
_refine_ls_matrix_type full
_refine_ls_number_parameters 229
_refine_ls_number_reflns 2815
_refine_ls_number_restraints 0
_refine_ls_restrained_S_all 0.000
_refine_ls_R_factor_all 0.0280
_refine_ls_R_factor_gt 0.0280
_refine_ls_shift/su_max 0.000
_refine_ls_shift/su_mean 0.000
_refine_ls_structure_factor_coef Fsqd
_refine_ls_weighting_scheme sigma
_refine_ls_wR_factor_gt 0.0374
_refine_ls_wR_factor_ref 0.0390
_reflns_number_gt 2815
_reflns_number_total 2815
_reflns_threshold_expression >2.0sigma(I)
_cod_data_source_file lq5037.cif
_cod_data_source_block 120K
_cod_original_sg_symbol_Hall 'P ?'
_cod_original_sg_symbol_H-M 'P ?'
_cod_database_code 1563357

loop_
_symmetry_equiv_pos_as_xyz
'x, y, z'
'-x+1/2, y+1/2, -z+1/2'
'-x, -y, -z'
'x-1/2, -y-1/2, z-1/2'

loop_
_atom_site_type_symbol
_atom_site_label
_atom_site_fract_x
_atom_site_fract_y
_atom_site_fract_z
_atom_site_U_iso_or_equiv
_atom_site_adp_type
_atom_site_occupancy
_atom_site_calc_flag
_atom_site_refinement_flags_posn
_atom_site_refinement_flags_adp
_atom_site_disorder_assembly
_atom_site_disorder_group
Cl Cl1 0.20798(5) 0.11228(3) -0.006949(15) 0.01641(5) Uani 1 d . . . .
Cl Cl2 0.11841(5) 0.28117(3) 0.117536(14) 0.01671(5) Uani 1 d . . . .
O O1 0.13553(12) 0.56748(8) 0.09459(4) 0.01524(14) Uani 1 d . . . .
O O2 0.29037(13) 0.27749(8) -0.11881(4) 0.01719(15) Uani 1 d . . . .
N N1 0.29679(16) 0.81512(11) -0.00681(5) 0.01878(18) Uani 1 d . . . .
N N2 0.41734(16) 0.59867(11) -0.16871(5) 0.01901(18) Uani 1 d . . . .
C C1 0.18111(18) 0.50032(13) 0.04672(6) 0.01142(19) Uani 1 d . . . .
C C2 0.24711(17) 0.56064(12) -0.01182(6) 0.01090(18) Uani 1 d . . . .
C C3 0.28878(18) 0.48706(12) -0.06641(6) 0.01109(18) Uani 1 d . . . .
C C4 0.26413(18) 0.34347(12) -0.06905(6) 0.01174(19) Uani 1 d . . . .
C C5 0.21405(18) 0.28228(12) -0.00763(6) 0.01102(18) Uani 1 d . . . .
C C6 0.17512(18) 0.35465(12) 0.04588(6) 0.01121(19) Uani 1 d . . . .
C C7 0.27474(18) 0.70109(13) -0.00960(6) 0.01341(19) Uani 1 d . . . .
C C8 0.35904(18) 0.54951(12) -0.12268(6) 0.01315(19) Uani 1 d . . . .
N N3 0.31823(15) 0.95357(10) 0.18265(5) 0.01648(17) Uani 1 d . . . .
N N4 0.99663(17) 1.20494(12) 0.24908(5) 0.02250(19) Uani 1 d . . . .
C C9 0.3502(2) 0.99980(13) 0.24439(6) 0.0158(2) Uani 1 d . . . .
H H9 0.2409(17) 0.9824(15) 0.279(11) 0.01899 Uani 1 d D U . .
C C10 0.52129(19) 1.06912(13) 0.26360(6) 0.0145(2) Uani 1 d . . . .
H H10 0.548(2) 1.1063(15) 0.313(11) 0.01741 Uani 1 d D U . .
C C11 0.65838(19) 1.09001(12) 0.21776(6) 0.0143(2) Uani 1 d . . . .
C C12 0.6230(2) 1.04290(13) 0.15409(6) 0.0178(2) Uani 1 d . . . .
H H12 0.7282(18) 1.0604(16) 0.118(11) 0.02139 Uani 1 d D U . .
C C13 0.4502(2) 0.97326(13) 0.13783(6) 0.0179(2) Uani 1 d . . . .
H H13 0.421(2) 0.9342(15) 0.089(11) 0.02147 Uani 1 d D U . .
C C14 0.1370(2) 0.87615(15) 0.16304(8) 0.0261(2) Uani 1 d . . . .
H H14A 0.181(3) 0.778(11) 0.1496(9) 0.03921 Uani 1 d D U . .
H H14B 0.067(2) 0.9274(16) 0.121(11) 0.03921 Uani 1 d D U . .
H H14C 0.049(2) 0.8674(18) 0.204(11) 0.03921 Uani 1 d D U . .
C C15 0.8433(2) 1.15630(13) 0.23603(6) 0.0171(2) Uani 1 d . . . .

loop_
_atom_site_aniso_label
_atom_site_aniso_U_11
_atom_site_aniso_U_22
_atom_site_aniso_U_33
_atom_site_aniso_U_12
_atom_site_aniso_U_13
_atom_site_aniso_U_23
Cl1 0.02237(18) 0.01003(17) 0.01698(17) 0.00042(14) 0.00249(13) 0.00031(12)
Cl2 0.02141(18) 0.01617(18) 0.01289(16) -0.00096(14) 0.00337(13) 0.00237(12)
O1 0.0199(5) 0.0142(5) 0.0120(5) -0.0003(4) 0.0036(4) -0.0032(4)
O2 0.0271(5) 0.0122(5) 0.0128(5) 0.0029(4) 0.0048(4) -0.0019(4)
N1 0.0231(6) 0.0103(7) 0.0230(6) -0.0023(5) 0.0022(5) -0.0013(5)
N2 0.0236(6) 0.0200(7) 0.0139(6) -0.0029(5) 0.0047(5) 0.0033(5)
C1 0.0144(7) 0.0099(7) 0.0102(7) 0.0004(5) 0.0027(5) -0.0003(5)
C2 0.0133(7) 0.0083(7) 0.0112(7) -0.0004(5) 0.0019(5) -0.0006(5)
C3 0.0133(7) 0.0100(7) 0.0102(6) -0.0001(5) 0.0026(5) 0.0004(5)
C4 0.0159(7) 0.0093(7) 0.0101(7) 0.0015(5) 0.0017(5) -0.0002(5)
C5 0.0150(7) 0.0075(7) 0.0106(7) 0.0005(5) 0.0018(5) -0.0004(5)
C6 0.0143(7) 0.0100(7) 0.0097(7) 0.0004(5) 0.0023(5) 0.0004(5)
C7 0.0160(7) 0.0097(8) 0.0146(7) -0.0008(6) 0.0019(5) -0.0005(5)
C8 0.0153(7) 0.0130(7) 0.0114(7) 0.0001(6) 0.0026(5) 0.0003(5)
N3 0.0192(6) 0.0135(6) 0.0161(6) 0.0002(5) -0.0019(5) -0.0016(5)
N4 0.0231(7) 0.0254(7) 0.0193(6) -0.0069(6) 0.0030(5) 0.0017(5)
C9 0.0167(8) 0.0173(7) 0.0136(7) 0.0002(6) 0.0017(6) 0.0006(5)
H9 0.02002 0.02071 0.01634 0.00028 0.00203 0.00069
C10 0.0165(7) 0.0163(7) 0.0107(7) 0.0000(6) 0.0012(6) -0.0013(5)
H10 0.01977 0.01959 0.01288 0.00001 0.00139 -0.00157
C11 0.0169(7) 0.0120(7) 0.0140(7) 0.0008(6) 0.0014(6) 0.0010(5)
C12 0.0217(8) 0.0197(8) 0.0124(7) 0.0011(6) 0.0034(6) -0.0011(6)
H12 0.02599 0.02365 0.01492 0.00127 0.00407 -0.00137
C13 0.0232(8) 0.0173(8) 0.0127(7) 0.0016(6) -0.0010(6) -0.0023(6)
H13 0.02786 0.02074 0.01529 0.00189 -0.00125 -0.00273
C14 0.0232(9) 0.0226(9) 0.0313(9) -0.0049(7) -0.0057(7) -0.0038(7)
H14A 0.03477 0.03396 0.04688 -0.00733 -0.00862 -0.00563
H14B 0.03477 0.03396 0.04688 -0.00733 -0.00862 -0.00563
H14C 0.03477 0.03396 0.04688 -0.00733 -0.00862 -0.00563
C15 0.0177(8) 0.0175(8) 0.0165(7) -0.0037(6) 0.0029(6) 0.0018(5)

loop_
_atom_type_symbol
_atom_type_description
_atom_type_scat_dispersion_real
_atom_type_scat_dispersion_imag
_atom_type_scat_source
C C 0.0192 0.0096 'Clementi & Roetti 1974. Atomic Data & Nuclear Data Tables. 14, 177'
H H 0.0000 0.0000 'Clementi & Roetti 1974. Atomic Data & Nuclear Data Tables. 14, 177'
N N 0.0330 0.0189 'Clementi & Roetti 1974. Atomic Data & Nuclear Data Tables. 14, 177'
O O 0.0517 0.0336 'Clementi & Roetti 1974. Atomic Data & Nuclear Data Tables. 14, 177'
Cl Cl 0.3656 0.7106 'Clementi & Roetti 1974. Atomic Data & Nuclear Data Tables. 14, 177'

loop_
_geom_angle_atom_site_label_1
_geom_angle_atom_site_label_2
_geom_angle_atom_site_label_3
_geom_angle
_geom_angle_site_symmetry_1
_geom_angle_site_symmetry_2
_geom_angle_site_symmetry_3
_geom_angle_publ_flag
O1 C1 C6 122.79(10) . . . ?
O1 C1 C2 122.36(10) . . . ?
C6 C1 C2 114.84(10) . . . ?
C1 C2 C7 116.00(10) . . . ?
C1 C2 C3 122.65(10) . . . ?
C7 C2 C3 121.30(10) . . . ?
C4 C3 C8 116.89(10) . . . ?
C4 C3 C2 121.96(10) . . . ?
C8 C3 C2 121.15(10) . . . ?
O2 C4 C5 122.56(10) . . . ?
O2 C4 C3 122.57(10) . . . ?
C5 C4 C3 114.82(10) . . . ?
Cl1 C5 C6 121.54(9) . . . ?
Cl1 C5 C4 115.78(8) . . . ?
C6 C5 C4 122.69(10) . . . ?
Cl2 C6 C5 122.00(8) . . . ?
Cl2 C6 C1 115.42(8) . . . ?
C5 C6 C1 122.57(10) . . . ?
N1 C7 C2 178.983(10) . . . ?
N2 C8 C3 179.054(9) . . . ?
C13 N3 C9 121.63(10) . . . ?
C13 N3 C14 118.28(10) . . . ?
C9 N3 C14 120.07(10) . . . ?
N3 C9 C10 120.47(11) . . . ?
N3 C9 H9 120.(11) . . . ?
C10 C9 H9 120.(3) . . . ?
C9 C10 C11 118.38(11) . . . ?
C9 C10 H10 121.(3) . . . ?
C11 C10 H10 121.(9) . . . ?
C15 C11 C12 118.70(11) . . . ?
C15 C11 C10 120.62(10) . . . ?
C12 C11 C10 120.64(11) . . . ?
C13 C12 C11 118.44(11) . . . ?
C13 C12 H12 121.(2) . . . ?
C11 C12 H12 121.(11) . . . ?
N3 C13 C12 120.44(11) . . . ?
N3 C13 H13 120.(9) . . . ?
C12 C13 H13 120.(2) . . . ?
N3 C14 H14A 108.(3) . . . ?
N3 C14 H14C 109.(3) . . . ?
N3 C14 H14B 105.(3) . . . ?
H14A C14 H14C 108.(4) . . . ?
H14A C14 H14B 111.(4) . . . ?
H14C C14 H14B 115.(13) . . . ?
N4 C15 C11 176.67(3) . . . ?

loop_
_geom_bond_atom_site_label_1
_geom_bond_atom_site_label_2
_geom_bond_distance
_geom_bond_site_symmetry_2
_geom_bond_publ_flag
Cl1 C5 1.7128(13) . ?
Cl2 C6 1.7147(12) . ?
O1 C1 1.2502(14) . ?
O2 C4 1.2412(14) . ?
N1 C7 1.1589(16) . ?
N2 C8 1.1621(15) . ?
C1 C6 1.4678(17) . ?
C1 C2 1.4469(16) . ?
C2 C7 1.4271(17) . ?
C2 C3 1.3892(16) . ?
C3 C4 1.4563(17) . ?
C3 C8 1.4282(17) . ?
C4 C5 1.4651(16) . ?
C5 C6 1.3595(16) . ?
N3 C13 1.3469(16) . ?
N3 C9 1.3473(16) . ?
N3 C14 1.4794(17) . ?
N4 C15 1.1579(16) . ?
C9 C10 1.3803(18) . ?
C9 H9 1.08(16) . ?
C10 C11 1.3891(17) . ?
C10 H10 1.1(2) . ?
C11 C15 1.4393(18) . ?
C11 C12 1.3890(17) . ?
C12 C13 1.3797(18) . ?
C12 H12 1.08(16) . ?
C13 H13 1.1(2) . ?
C14 H14A 1.08(10) . ?
C14 H14C 1.08(19) . ?
C14 H14B 1.08(17) . ?

loop_
_geom_hbond_atom_site_label_D
_geom_hbond_atom_site_label_H
_geom_hbond_atom_site_label_A
_geom_hbond_distance_DH
_geom_hbond_distance_HA
_geom_hbond_distance_DA
_geom_hbond_angle_DHA
_geom_hbond_site_symmetry_A
C13 H13 N1 1.1(2) 2.39(18) 3.4448(17) 166.(2) 1
C14 H14A O1 1.08(10) 2.41(10) 3.4097(17) 154.4(8) 1
C10 H10 O1 1.1(2) 2.38(19) 3.1727(15) 129.(11) 2
C13 H13 Cl1 1.1(2) 2.94(14) 3.5519(13) 116.(8) 1_565
C12 H12 N1 1.08(16) 2.59(19) 3.4207(17) 133.(11) 3_675
C10 H10 O2 1.1(2) 2.37(12) 3.2804(15) 141.(8) 4_676

loop_
_geom_torsion_atom_site_label_1
_geom_torsion_atom_site_label_2
_geom_torsion_atom_site_label_3
_geom_torsion_atom_site_label_4
_geom_torsion_site_symmetry_1
_geom_torsion_site_symmetry_2
_geom_torsion_site_symmetry_3
_geom_torsion_site_symmetry_4
_geom_torsion
_geom_torsion_publ_flag
Cl1 C5 C6 Cl2 . . . . 0.26(11) ?
Cl1 C5 C6 C1 . . . . 179.44(13) ?
Cl1 C5 C4 O2 . . . . 3.70(14) ?
Cl1 C5 C4 C3 . . . . -173.88(13) ?
Cl2 C6 C5 C4 . . . . -179.55(13) ?
Cl2 C6 C1 O1 . . . . -4.55(14) ?
Cl2 C6 C1 C2 . . . . 174.48(12) ?
O1 C1 C6 C5 . . . . 176.22(16) ?
O1 C1 C2 C7 . . . . 5.51(14) ?
O1 C1 C2 C3 . . . . -176.80(15) ?
O2 C4 C5 C6 . . . . -176.49(16) ?
O2 C4 C3 C8 . . . . -4.33(15) ?
O2 C4 C3 C2 . . . . 175.95(15) ?
C1 C6 C5 C4 . . . . -0.36(16) ?
C1 C2 C3 C4 . . . . 1.51(16) ?
C1 C2 C3 C8 . . . . -178.20(16) ?
C2 C1 C6 C5 . . . . -4.75(17) ?
C2 C3 C4 C5 . . . . -6.47(15) ?
C3 C4 C5 C6 . . . . 5.93(17) ?
C3 C2 C1 C6 . . . . 4.16(15) ?
C4 C3 C2 C7 . . . . 179.08(16) ?
C5 C4 C3 C8 . . . . 173.25(16) ?
C6 C1 C2 C7 . . . . -173.53(16) ?
C7 C2 C3 C8 . . . . -0.63(16) ?
N3 C13 C12 C11 . . . . 0.99(16) ?
N3 C13 C12 H12 . . . . -179.(4) ?
N3 C9 C10 C11 . . . . 0.16(16) ?
N3 C9 C10 H10 . . . . -180.(4) ?
C9 N3 C13 C12 . . . . -0.43(16) ?
C9 N3 C13 H13 . . . . 180.(4) ?
C9 N3 C14 H14A . . . . -117.(6) ?
C9 N3 C14 H14C . . . . 0.(3) ?
C9 N3 C14 H14B . . . . 125.(3) ?
C9 C10 C11 C15 . . . . -177.12(17) ?
C9 C10 C11 C12 . . . . 0.42(17) ?
H9 C9 N3 C13 . . . . 180.(5) ?
H9 C9 N3 C14 . . . . -2.(5) ?
H9 C9 C10 C11 . . . . -180.(5) ?
H9 C9 C10 H10 . . . . 0.(6) ?
C10 C9 N3 C13 . . . . -0.16(17) ?
C10 C9 N3 C14 . . . . 178.29(16) ?
C10 C11 C12 C13 . . . . -0.99(17) ?
C10 C11 C12 H12 . . . . 179.(4) ?
H10 C10 C11 C15 . . . . 3.(5) ?
H10 C10 C11 C12 . . . . -180.(5) ?
C11 C12 C13 H13 . . . . -179.(3) ?
C12 C13 N3 C14 . . . . -178.91(17) ?
H12 C12 C13 H13 . . . . 1.(6) ?
H12 C12 C11 C15 . . . . -3.(4) ?
C13 N3 C14 H14A . . . . 61.(5) ?
C13 N3 C14 H14C . . . . 179.(4) ?
C13 N3 C14 H14B . . . . -57.(3) ?
C13 C12 C11 C15 . . . . 176.60(17) ?
H13 C13 N3 C14 . . . . 1.(5) ?
